data_1554513
loop_
_publ_author_name
'Huang, Huicai'
'Lu, Xue'
'Mao, Yukang'
'Ye, Jinxing'

_publ_section_title
;
 Asymmetric synthesis of highly functionalized furanones via direct
 Michael reactions mediated by a bulky primary amine
;
_journal_issue 8
_journal_name_full 'Organic Chemistry Frontiers'
_journal_page_first 1080
_journal_paper_doi 10.1039/C8QO01132J
_journal_volume 6
_journal_year 2019
_chemical_absolute_configuration ad
_chemical_formula_sum 'C21 H19 Br O3'
_chemical_formula_weight 399.27
_space_group_IT_number 19
_space_group_name_Hall 'P 2ac 2ab'
_space_group_name_H-M_alt 'P 21 21 21'
_symmetry_cell_setting orthorhombic
_symmetry_space_group_name_H-M 'P 21 21 21'
_atom_sites_solution_hydrogens geom
_atom_sites_solution_primary direct
_atom_sites_solution_secondary difmap
_audit_creation_method SHELXL-97
_audit_update_record
;
2018-05-10 deposited with the CCDC.
2018-11-22 downloaded from the CCDC.
;
_cell_angle_alpha 90.00
_cell_angle_beta 90.00
_cell_angle_gamma 90.00
_cell_formula_units_Z 4
_cell_length_a 10.687(8)
_cell_length_b 12.035(9)
_cell_length_c 14.902(11)
_cell_measurement_reflns_used 1994
_cell_measurement_temperature 293(2)
_cell_measurement_theta_max 38.258
_cell_measurement_theta_min 5.087
_cell_volume 1917(2)
_computing_cell_refinement 'Bruker SMART'
_computing_data_collection 'Bruker SMART'
_computing_data_reduction 'Bruker SHELXTL'
_computing_molecular_graphics 'Bruker SHELXTL'
_computing_publication_material 'Bruker SHELXTL'
_computing_structure_refinement 'SHELXL-97 (Sheldrick, 1997)'
_computing_structure_solution 'SHELXS-97 (Sheldrick, 1990)'
_diffrn_ambient_temperature 293(2)
_diffrn_measured_fraction_theta_full 1.000
_diffrn_measured_fraction_theta_max 1.000
_diffrn_measurement_device_type 'CCD area detector'
_diffrn_measurement_method 'phi and omega scans'
_diffrn_radiation_monochromator graphite
_diffrn_radiation_source 'fine-focus sealed tube'
_diffrn_radiation_type MoK\a
_diffrn_radiation_wavelength 0.71073
_diffrn_reflns_av_R_equivalents 0.0692
_diffrn_reflns_av_sigmaI/netI 0.0833
_diffrn_reflns_limit_h_max 12
_diffrn_reflns_limit_h_min -12
_diffrn_reflns_limit_k_max 7
_diffrn_reflns_limit_k_min -14
_diffrn_reflns_limit_l_max 18
_diffrn_reflns_limit_l_min -15
_diffrn_reflns_number 9193
_diffrn_reflns_theta_full 25.49
_diffrn_reflns_theta_max 25.49
_diffrn_reflns_theta_min 2.18
_exptl_absorpt_coefficient_mu 2.160
_exptl_absorpt_correction_T_max 1.0000
_exptl_absorpt_correction_T_min 0.0895
_exptl_absorpt_correction_type empirical
_exptl_absorpt_process_details sadabs
_exptl_crystal_colour colorless
_exptl_crystal_density_diffrn 1.384
_exptl_crystal_density_method 'not measured'
_exptl_crystal_description prismatic
_exptl_crystal_F_000 816
_exptl_crystal_size_max 0.321
_exptl_crystal_size_mid 0.225
_exptl_crystal_size_min 0.197
_refine_diff_density_max 0.526
_refine_diff_density_min -0.560
_refine_diff_density_rms 0.050
_refine_ls_abs_structure_details 'Flack H D (1983), Acta Cryst. A39, 876-881'
_refine_ls_abs_structure_Flack -0.006(13)
_refine_ls_extinction_coef 0.042(3)
_refine_ls_extinction_expression Fc^*^=kFc[1+0.001xFc^2^\l^3^/sin(2\q)]^-1/4^
_refine_ls_extinction_method SHELXL
_refine_ls_goodness_of_fit_ref 1.008
_refine_ls_hydrogen_treatment constr
_refine_ls_matrix_type full
_refine_ls_number_parameters 229
_refine_ls_number_reflns 3560
_refine_ls_number_restraints 1
_refine_ls_restrained_S_all 1.008
_refine_ls_R_factor_all 0.0873
_refine_ls_R_factor_gt 0.0517
_refine_ls_shift/su_max 0.001
_refine_ls_shift/su_mean 0.000
_refine_ls_structure_factor_coef Fsqd
_refine_ls_weighting_details 'calc w=1/[\s^2^(Fo^2^)+(0.0652P)^2^+0.0000P] where P=(Fo^2^+2Fc^2^)/3'
_refine_ls_weighting_scheme calc
_refine_ls_wR_factor_gt 0.1255
_refine_ls_wR_factor_ref 0.1398
_reflns_number_gt 2315
_reflns_number_total 3560
_reflns_threshold_expression >2sigma(I)
_cod_data_source_file c8qo01132j2.cif
_cod_data_source_block cd212166
_cod_depositor_comments
;
The following automatic conversions were performed:

data item '_symmetry_cell_setting' value 'Orthorhombic' was changed
to 'orthorhombic' in accordance with the
/home/saulius/struct/COD-crude-data/automatic-downloads/DataCite-retrospective/RSC/depositions/lib/dictionaries/cif_core.dic
dictionary named 'cif_core.dic' version 2.4.2 last updated on
2011-04-26.

Automatic conversion script
Id: cif_fix_values 6909 2019-04-08 15:41:33Z antanas 
;
_cod_original_sg_symbol_H-M P2(1)2(1)2(1)
_cod_database_code 1554513

loop_
_symmetry_equiv_pos_as_xyz
'x, y, z'
'-x+1/2, -y, z+1/2'
'-x, y+1/2, -z+1/2'
'x+1/2, -y+1/2, -z'

loop_
_atom_site_label
_atom_site_type_symbol
_atom_site_fract_x
_atom_site_fract_y
_atom_site_fract_z
_atom_site_U_iso_or_equiv
_atom_site_adp_type
_atom_site_occupancy
_atom_site_symmetry_multiplicity
_atom_site_calc_flag
_atom_site_refinement_flags
Br1 Br 0.89935(9) 1.30544(5) -0.07606(5) 0.1212(4) Uani 1 1 d .
O1 O 1.0324(3) 1.0361(3) 0.2937(2) 0.0738(10) Uani 1 1 d .
O2 O 0.7610(2) 0.8884(2) 0.23881(19) 0.0496(7) Uani 1 1 d .
O3 O 1.0869(4) 0.7404(3) 0.0289(3) 0.0964(13) Uani 1 1 d .
C1 C 0.8979(3) 0.8902(3) 0.2406(3) 0.0464(10) Uani 1 1 d .
C2 C 0.9264(4) 1.0007(4) 0.2824(3) 0.0535(11) Uani 1 1 d .
C3 C 0.8100(4) 1.0506(4) 0.3063(3) 0.0566(12) Uani 1 1 d .
H3 H 0.7991 1.1185 0.3351 0.068 Uiso 1 1 calc R
C4 C 0.7201(4) 0.9818(4) 0.2798(3) 0.0507(11) Uani 1 1 d .
C5 C 0.5849(4) 0.9926(4) 0.2863(3) 0.0570(11) Uani 1 1 d .
C6 C 0.5093(4) 0.9100(6) 0.2576(4) 0.0824(18) Uani 1 1 d .
H6 H 0.5444 0.8462 0.2329 0.099 Uiso 1 1 calc R
C7 C 0.3805(5) 0.9186(8) 0.2645(5) 0.119(3) Uani 1 1 d .
H7 H 0.3286 0.8617 0.2446 0.143 Uiso 1 1 calc R
C8 C 0.3308(6) 1.0152(8) 0.3023(5) 0.107(2) Uani 1 1 d .
H8 H 0.2445 1.0242 0.3056 0.128 Uiso 1 1 calc R
C9 C 0.4060(6) 1.0950(7) 0.3337(5) 0.108(2) Uani 1 1 d .
H9 H 0.3720 1.1576 0.3610 0.129 Uiso 1 1 calc R
C10 C 0.5313(5) 1.0848(5) 0.3259(4) 0.0847(16) Uani 1 1 d .
H10 H 0.5827 1.1411 0.3476 0.102 Uiso 1 1 calc R
C11 C 0.9412(5) 0.7995(4) 0.3058(3) 0.0660(13) Uani 1 1 d .
H11A H 0.9057 0.8129 0.3640 0.099 Uiso 1 1 calc R
H11B H 1.0308 0.8004 0.3099 0.099 Uiso 1 1 calc R
H11C H 0.9141 0.7282 0.2842 0.099 Uiso 1 1 calc R
C12 C 0.9477(3) 0.8750(3) 0.1471(3) 0.0459(10) Uani 1 1 d .
H12 H 1.0377 0.8613 0.1531 0.055 Uiso 1 1 calc R
C13 C 0.8925(4) 0.7722(3) 0.1010(3) 0.0525(11) Uani 1 1 d .
H13A H 0.8682 0.7192 0.1469 0.063 Uiso 1 1 calc R
H13B H 0.8173 0.7942 0.0693 0.063 Uiso 1 1 calc R
C14 C 0.9776(7) 0.7152(4) 0.0364(3) 0.0741(15) Uani 1 1 d .
C15 C 0.9186(8) 0.6205(5) -0.0144(4) 0.112(2) Uani 1 1 d .
H15A H 0.8651 0.6495 -0.0605 0.168 Uiso 1 1 calc R
H15B H 0.8703 0.5758 0.0262 0.168 Uiso 1 1 calc R
H15C H 0.9830 0.5758 -0.0412 0.168 Uiso 1 1 calc R
C16 C 0.9343(4) 0.9776(3) 0.0891(3) 0.0482(10) Uani 1 1 d .
C17 C 0.8192(5) 1.0197(4) 0.0654(3) 0.0664(13) Uani 1 1 d .
H17 H 0.7471 0.9825 0.0832 0.080 Uiso 1 1 calc R
C18 C 0.8087(6) 1.1161(5) 0.0159(4) 0.0791(15) Uani 1 1 d .
H18 H 0.7302 1.1434 0.0007 0.095 Uiso 1 1 calc R
C19 C 0.9115(7) 1.1699(4) -0.0099(3) 0.0750(14) Uani 1 1 d U
C20 C 1.0291(6) 1.1310(4) 0.0085(3) 0.0718(13) Uani 1 1 d U
H20 H 1.0998 1.1678 -0.0124 0.086 Uiso 1 1 calc R
C21 C 1.0393(5) 1.0336(4) 0.0598(3) 0.0625(12) Uani 1 1 d .
H21 H 1.1182 1.0065 0.0744 0.075 Uiso 1 1 calc R

loop_
_atom_site_aniso_label
_atom_site_aniso_U_11
_atom_site_aniso_U_22
_atom_site_aniso_U_33
_atom_site_aniso_U_23
_atom_site_aniso_U_13
_atom_site_aniso_U_12
Br1 0.2012(9) 0.0646(4) 0.0980(5) 0.0288(3) -0.0221(5) -0.0095(5)
O1 0.0470(18) 0.083(2) 0.091(3) -0.006(2) -0.0141(16) -0.0101(17)
O2 0.0454(16) 0.0456(16) 0.0579(18) -0.0037(13) 0.0047(14) 0.0002(13)
O3 0.094(3) 0.083(3) 0.112(3) 0.000(2) 0.053(2) 0.020(3)
C1 0.034(2) 0.048(2) 0.057(2) 0.0039(18) 0.003(2) 0.0027(19)
C2 0.050(3) 0.056(3) 0.054(3) -0.001(2) -0.011(2) 0.000(2)
C3 0.060(3) 0.048(3) 0.063(3) -0.013(2) -0.001(2) 0.005(2)
C4 0.048(2) 0.060(3) 0.044(2) 0.004(2) 0.0040(19) 0.007(2)
C5 0.045(2) 0.079(3) 0.047(2) 0.003(2) 0.002(2) 0.008(3)
C6 0.046(3) 0.123(5) 0.078(4) -0.030(4) 0.000(3) 0.002(3)
C7 0.057(3) 0.207(9) 0.094(5) -0.039(5) -0.011(3) -0.007(5)
C8 0.062(3) 0.168(7) 0.089(5) -0.019(5) 0.000(3) 0.024(5)
C9 0.075(4) 0.125(6) 0.123(5) 0.010(5) 0.027(4) 0.048(5)
C10 0.067(3) 0.084(4) 0.103(4) -0.002(3) 0.013(3) 0.029(3)
C11 0.074(3) 0.058(3) 0.065(3) 0.012(2) -0.003(2) 0.016(2)
C12 0.0321(19) 0.049(2) 0.057(3) 0.002(2) 0.0024(18) 0.0027(18)
C13 0.048(2) 0.051(2) 0.059(3) 0.0025(19) -0.001(2) 0.004(2)
C14 0.113(5) 0.055(3) 0.054(3) 0.006(2) 0.017(3) 0.006(3)
C15 0.171(7) 0.087(4) 0.078(4) -0.028(3) 0.017(4) 0.004(5)
C16 0.051(2) 0.047(2) 0.047(2) 0.0007(18) 0.003(2) 0.002(2)
C17 0.062(3) 0.072(3) 0.065(3) 0.017(3) 0.001(3) 0.006(3)
C18 0.102(4) 0.070(4) 0.065(3) 0.019(3) -0.011(3) 0.005(3)
C19 0.128(4) 0.049(3) 0.049(3) 0.004(2) -0.020(3) -0.005(3)
C20 0.100(3) 0.051(3) 0.064(3) -0.002(2) 0.004(3) -0.027(2)
C21 0.074(3) 0.052(3) 0.062(3) 0.001(2) 0.005(2) -0.011(2)

loop_
_atom_type_symbol
_atom_type_description
_atom_type_scat_dispersion_real
_atom_type_scat_dispersion_imag
_atom_type_scat_source
C C 0.0033 0.0016 'International Tables Vol C Tables 4.2.6.8 and 6.1.1.4'
H H 0.0000 0.0000 'International Tables Vol C Tables 4.2.6.8 and 6.1.1.4'
O O 0.0106 0.0060 'International Tables Vol C Tables 4.2.6.8 and 6.1.1.4'
Br Br -0.2901 2.4595 'International Tables Vol C Tables 4.2.6.8 and 6.1.1.4'

loop_
_geom_angle_atom_site_label_1
_geom_angle_atom_site_label_2
_geom_angle_atom_site_label_3
_geom_angle
C4 O2 C1 107.6(3)
O2 C1 C2 102.9(3)
O2 C1 C12 109.6(3)
C2 C1 C12 114.9(3)
O2 C1 C11 107.6(3)
C2 C1 C11 107.9(3)
C12 C1 C11 113.2(3)
O1 C2 C3 128.9(4)
O1 C2 C1 123.7(4)
C3 C2 C1 107.4(3)
C4 C3 C2 107.1(4)
C4 C3 H3 126.4
C2 C3 H3 126.4
C3 C4 O2 114.8(4)
C3 C4 C5 130.0(4)
O2 C4 C5 115.2(4)
C6 C5 C10 118.6(4)
C6 C5 C4 120.5(4)
C10 C5 C4 120.8(5)
C5 C6 C7 121.0(6)
C5 C6 H6 119.5
C7 C6 H6 119.5
C6 C7 C8 118.1(7)
C6 C7 H7 121.0
C8 C7 H7 121.0
C9 C8 C7 120.7(6)
C9 C8 H8 119.7
C7 C8 H8 119.7
C8 C9 C10 120.0(7)
C8 C9 H9 120.0
C10 C9 H9 120.0
C9 C10 C5 121.4(7)
C9 C10 H10 119.3
C5 C10 H10 119.3
C1 C11 H11A 109.5
C1 C11 H11B 109.5
H11A C11 H11B 109.5
C1 C11 H11C 109.5
H11A C11 H11C 109.5
H11B C11 H11C 109.5
C1 C12 C16 113.3(3)
C1 C12 C13 112.2(3)
C16 C12 C13 111.5(3)
C1 C12 H12 106.4
C16 C12 H12 106.4
C13 C12 H12 106.4
C14 C13 C12 115.2(4)
C14 C13 H13A 108.5
C12 C13 H13A 108.5
C14 C13 H13B 108.5
C12 C13 H13B 108.5
H13A C13 H13B 107.5
O3 C14 C13 122.2(5)
O3 C14 C15 123.1(6)
C13 C14 C15 114.7(5)
C14 C15 H15A 109.5
C14 C15 H15B 109.5
H15A C15 H15B 109.5
C14 C15 H15C 109.5
H15A C15 H15C 109.5
H15B C15 H15C 109.5
C17 C16 C21 117.7(4)
C17 C16 C12 122.1(4)
C21 C16 C12 120.1(4)
C16 C17 C18 121.3(5)
C16 C17 H17 119.3
C18 C17 H17 119.3
C19 C18 C17 119.8(5)
C19 C18 H18 120.1
C17 C18 H18 120.1
C18 C19 C20 122.2(5)
C18 C19 Br1 120.5(5)
C20 C19 Br1 117.3(5)
C19 C20 C21 117.8(5)
C19 C20 H20 121.1
C21 C20 H20 121.1
C16 C21 C20 121.1(5)
C16 C21 H21 119.4
C20 C21 H21 119.4

loop_
_geom_bond_atom_site_label_1
_geom_bond_atom_site_label_2
_geom_bond_distance
Br1 C19 1.911(5)
O1 C2 1.221(5)
O2 C4 1.352(5)
O2 C1 1.463(5)
O3 C14 1.212(7)
C1 C2 1.500(6)
C1 C12 1.503(6)
C1 C11 1.533(6)
C2 C3 1.427(6)
C3 C4 1.328(6)
C3 H3 0.9300
C4 C5 1.455(6)
C5 C6 1.351(7)
C5 C10 1.380(7)
C6 C7 1.384(8)
C6 H6 0.9300
C7 C8 1.397(10)
C7 H7 0.9300
C8 C9 1.337(10)
C8 H8 0.9300
C9 C10 1.350(8)
C9 H9 0.9300
C10 H10 0.9300
C11 H11A 0.9600
C11 H11B 0.9600
C11 H11C 0.9600
C12 C16 1.514(6)
C12 C13 1.533(6)
C12 H12 0.9800
C13 C14 1.490(7)
C13 H13A 0.9700
C13 H13B 0.9700
C14 C15 1.506(8)
C15 H15A 0.9600
C15 H15B 0.9600
C15 H15C 0.9600
C16 C17 1.376(6)
C16 C21 1.380(6)
C17 C18 1.379(7)
C17 H17 0.9300
C18 C19 1.332(8)
C18 H18 0.9300
C19 C20 1.368(8)
C20 C21 1.404(7)
C20 H20 0.9300
C21 H21 0.9300

loop_
_geom_torsion_atom_site_label_1
_geom_torsion_atom_site_label_2
_geom_torsion_atom_site_label_3
_geom_torsion_atom_site_label_4
_geom_torsion
C4 O2 C1 C2 -3.8(4)
C4 O2 C1 C12 -126.5(3)
C4 O2 C1 C11 110.1(4)
O2 C1 C2 O1 -177.9(4)
C12 C1 C2 O1 -58.8(6)
C11 C1 C2 O1 68.5(5)
O2 C1 C2 C3 3.5(4)
C12 C1 C2 C3 122.6(4)
C11 C1 C2 C3 -110.1(4)
O1 C2 C3 C4 179.4(5)
C1 C2 C3 C4 -2.0(5)
C2 C3 C4 O2 -0.5(5)
C2 C3 C4 C5 -178.9(4)
C1 O2 C4 C3 2.9(5)
C1 O2 C4 C5 -178.5(4)
C3 C4 C5 C6 -177.6(5)
O2 C4 C5 C6 4.0(6)
C3 C4 C5 C10 -0.9(8)
O2 C4 C5 C10 -179.3(4)
C10 C5 C6 C7 2.3(9)
C4 C5 C6 C7 179.1(6)
C5 C6 C7 C8 -0.2(10)
C6 C7 C8 C9 -2.4(11)
C7 C8 C9 C10 2.7(11)
C8 C9 C10 C5 -0.5(11)
C6 C5 C10 C9 -2.0(9)
C4 C5 C10 C9 -178.9(5)
O2 C1 C12 C16 74.8(4)
C2 C1 C12 C16 -40.5(4)
C11 C1 C12 C16 -165.0(3)
O2 C1 C12 C13 -52.5(4)
C2 C1 C12 C13 -167.8(3)
C11 C1 C12 C13 67.7(4)
C1 C12 C13 C14 -147.9(4)
C16 C12 C13 C14 83.8(4)
C12 C13 C14 O3 8.4(7)
C12 C13 C14 C15 -174.9(4)
C1 C12 C16 C17 -64.5(6)
C13 C12 C16 C17 63.2(6)
C1 C12 C16 C21 114.0(4)
C13 C12 C16 C21 -118.3(4)
C21 C16 C17 C18 -1.5(7)
C12 C16 C17 C18 177.1(4)
C16 C17 C18 C19 0.1(8)
C17 C18 C19 C20 2.2(8)
C17 C18 C19 Br1 -178.5(4)
C18 C19 C20 C21 -2.9(8)
Br1 C19 C20 C21 177.7(3)
C17 C16 C21 C20 0.7(7)
C12 C16 C21 C20 -177.9(4)
C19 C20 C21 C16 1.5(7)
